data_7062706
loop_
_publ_author_name
'Khoroshilova, Olesya V.'
'Borovkova, Kristina E.'
'Nikiforova, Lia R.'
'Salmova, Julia V.'
'Taraskin, Artem O.'
'Spiridonova, Daria V.'
'Vasilyev, Aleksander V.'

_publ_section_title
;
 TfOH-promoted multichannel transformations of trifluoromethyl side chain
 substituted thiophene and furan families to access antimicrobial agents
;
_journal_issue 39
_journal_name_full 'New Journal of Chemistry'
_journal_page_first 18492
_journal_page_last 18516
_journal_paper_doi 10.1039/D3NJ02990E
_journal_volume 47
_journal_year 2023
_chemical_formula_moiety 'C19 H17 F3 O'
_chemical_formula_sum 'C19 H17 F3 O'
_chemical_formula_weight 318.32
_space_group_crystal_system monoclinic
_space_group_IT_number 14
_space_group_name_Hall '-P 2yn'
_space_group_name_H-M_alt 'P 1 21/n 1'
_atom_sites_solution_hydrogens geom
_atom_sites_solution_primary dual
_audit_creation_date 2022-12-29
_audit_creation_method
;
Olex2 1.2
(compiled 2017.03.28 svn.r3405 for OlexSys, GUI svn.r5337)
;
_audit_update_record
;
2022-12-29 deposited with the CCDC.	2023-09-11 downloaded from the CCDC.
;
_cell_angle_alpha 90
_cell_angle_beta 93.4883(14)
_cell_angle_gamma 90
_cell_formula_units_Z 4
_cell_length_a 5.85016(9)
_cell_length_b 11.07614(16)
_cell_length_c 23.2374(3)
_cell_measurement_reflns_used 7817
_cell_measurement_temperature 100(2)
_cell_measurement_theta_max 70.2700
_cell_measurement_theta_min 3.7940
_cell_volume 1502.93(4)
_computing_cell_refinement 'CrysAlisPro 1.171.40.50a (Rigaku OD, 2019)'
_computing_data_collection 'CrysAlisPro 1.171.40.50a (Rigaku OD, 2019)'
_computing_data_reduction 'CrysAlisPro 1.171.40.50a (Rigaku OD, 2019)'
_computing_molecular_graphics 'Olex2 (Dolomanov et al., 2009)'
_computing_publication_material 'Olex2 (Dolomanov et al., 2009)'
_computing_structure_refinement 'ShelXL (Sheldrick, 2015)'
_computing_structure_solution 'ShelXT (Sheldrick, 2015)'
_diffrn_ambient_environment N~2~
_diffrn_ambient_temperature 100(2)
_diffrn_detector 'CCD plate'
_diffrn_detector_area_resol_mean 10.0000
_diffrn_detector_type HyPix3000
_diffrn_measured_fraction_theta_full 0.999
_diffrn_measured_fraction_theta_max 0.998
_diffrn_measurement_details
;
List of Runs (angles in degrees, time in seconds):

  # Type    Start    End  Width  t~exp~   \w     \q     \k     \f   Frames
#--------------------------------------------------------------------------
  1  \w    124.00 154.00   0.50    1.04    --  100.00  89.00-156.00   60
  2  \w     39.00  65.00   0.50    1.04    --  100.00 -89.00  88.00   52
  3  \w     80.00 123.00   0.50    1.04    --  100.00 -89.00  88.00   86
  4  \w     79.00 110.00   0.50    1.04    --  100.00  89.00-156.00   62
  5  \w    -43.00   6.00   0.50    0.26    --  -38.82  89.00-156.00   98
  6  \w    -60.00  -2.00   0.50    0.26    --  -38.82 -11.00  60.00  116
  7  \w    -56.00   8.00   0.50    0.26    --  -38.82  43.00-180.00  128
  8  \w    -86.00 -23.00   0.50    0.26    --  -38.82 -43.00 -30.00  126
  9  \w   -111.00 -74.00   0.50    0.26    --  -38.82 -11.00  60.00   74
 10  \w    -26.00   0.00   0.50    0.26    --   38.82 -89.00  88.00   52
 11  \w     28.00  53.00   0.50    0.26    --   38.82  32.00 -90.00   50
 12  \w     -4.00  43.00   0.50    0.26    --   38.82 -32.00   0.00   94
 13  \w     33.00  58.00   0.50    0.26    --   38.82 -89.00  88.00   50
 14  \w     48.00  89.00   0.50    0.26    --   38.82-138.00-120.00   82
 15  \w    -26.00  46.00   0.50    0.26    --   38.82 -43.00 120.00  144
 16  \w    -26.00  52.00   0.50    0.26    --   38.82 -43.00-150.00  156
 17  \w     31.00  56.00   0.50    1.04    --  100.00-111.00 150.00   50
 18  \w     33.00 117.00   0.50    1.04    --  100.00 -22.00  30.00  168
 19  \w     75.00 116.00   0.50    1.04    --  100.00 -45.00  60.00   82
 20  \w     81.00 107.00   0.50    1.04    --  100.00 -69.00-150.00   52
 21  \w     99.00 125.00   0.50    1.04    --  100.00 -69.00  90.00   52
 22  \w     44.00  70.00   0.50    1.04    --  100.00 -69.00-150.00   52
 23  \w     35.00  60.00   0.50    1.04    --  100.00 -45.00  60.00   50
 24  \w     34.00  59.00   0.50    1.04    --  100.00 -69.00  90.00   50
 25  \w     92.00 118.00   0.50    1.04    --  100.00 -45.00 -90.00   52
 26  \w    126.00 152.00   0.50    1.04    --  100.00  69.00-120.00   52
 27  \w    122.00 148.00   0.50    1.04    --  100.00  37.00 -60.00   52
 28  \w     34.00 101.00   0.50    1.04    --  100.00 -93.00 -90.00  134
 29  \w     35.00  84.00   0.50    1.04    --  100.00 -45.00 -90.00   98
 30  \w     77.00 130.00   0.50    1.04    --  100.00  77.00 -90.00  106
 31  \w    117.00 157.00   0.50    1.04    --  100.00  30.00-120.00   80
 32  \w    112.00 149.00   0.50    1.04    --  100.00  22.00 150.00   74
 33  \w     80.00 105.00   0.50    1.04    --  100.00 -93.00  60.00   50
 34  \w     83.00 110.00   0.50    1.04    --  100.00-111.00 150.00   54
 35  \w     78.00 123.00   0.50    1.04    --  100.00  69.00-120.00   90
 36  \w     81.00 106.00   0.50    1.04    --  100.00-111.00  30.00   50
 37  \w     48.00  74.00   0.50    1.04    --  100.00-111.00  30.00   52
 38  \w     82.00 108.00   0.50    1.04    --  100.00  53.00-150.00   52
 39  \w     81.00 120.00   0.50    1.04    --  100.00 -53.00  90.00   78
 40  \w    100.00 142.00   0.50    1.04    --  100.00  30.00   0.00   84
 41  \w     86.00 112.00   0.50    1.04    --  100.00  37.00 -60.00   52
 42  \w     -2.00  24.00   0.50    0.26    --   38.82 -89.00  88.00   52
 43  \w     75.00 106.00   0.50    0.26    --   38.82  32.00  30.00   62
 44  \w     15.00  45.00   0.50    0.26    --   38.82  77.00  90.00   60
 45  \w     21.00  46.00   0.50    0.26    --   38.82  21.00-180.00   50
 46  \w     31.00  57.00   0.50    0.26    --   38.82  32.00  30.00   52
 47  \w     79.00 105.00   0.50    0.26    --   38.82  77.00  90.00   52
 48  \w     21.00  53.00   0.50    0.26    --   38.82  21.00-120.00   64
 49  \w     82.00 108.00   0.50    0.26    --   38.82  32.00-120.00   52
 50  \w     79.00 105.00   0.50    0.26    --   38.82  21.00-180.00   52
 51  \w     -2.00  24.00   0.50    0.26    --   38.82-104.00   0.00   52
 52  \w     49.00  74.00   0.50    0.26    --   38.82-104.00   0.00   50
 53  \w     28.00  72.00   0.50    1.04    --  100.00 -15.00 -30.00   88
 54  \w     69.00 126.00   0.50    1.04    --  100.00 -77.00 120.00  114
 55  \w    106.00 150.00   0.50    1.04    --  100.00  69.00  90.00   88
 56  \w     88.00 114.00   0.50    1.04    --  100.00  30.00   0.00   52
 57  \w     33.00  65.00   0.50    1.04    --  100.00 -86.00 -60.00   64
 58  \w     60.00 101.00   0.50    1.04    --  100.00 -22.00  90.00   82
 59  \w     79.00 130.00   0.50    1.04    --  100.00 -86.00  30.00  102
 60  \w     34.00  60.00   0.50    1.04    --  100.00  -7.00  90.00   52
 61  \w    108.00 134.00   0.50    1.04    --  100.00  45.00  90.00   52
 62  \w    101.00 151.00   0.50    1.04    --  100.00  -7.00   0.00  100
 63  \w     83.00 111.00   0.50    1.04    --  100.00-111.00 -30.00   56
 64  \w     90.00 119.00   0.50    1.04    --  100.00  -7.00  90.00   58
 65  \w    114.00 154.00   0.50    1.04    --  100.00  37.00-180.00   80
 66  \w     81.00 121.00   0.50    1.04    --  100.00 -86.00 -60.00   80
 67  \w     54.00  80.00   0.50    1.04    --  100.00-111.00-150.00   52
 68  \w     86.00 111.00   0.50    1.04    --  100.00-111.00-150.00   50
 69  \w     48.00  74.00   0.50    1.04    --  100.00 -93.00 120.00   52
 70  \w     67.00 115.00   0.50    1.04    --  100.00 -37.00  90.00   96
 71  \w     90.00 115.00   0.50    1.04    --  100.00  61.00-150.00   50
 72  \w     97.00 123.00   0.50    1.04    --  100.00  37.00 -90.00   52
 73  \w     85.00 111.00   0.50    1.04    --  100.00  61.00 -60.00   52
 74  \w     86.00 112.00   0.50    1.04    --  100.00  45.00 150.00   52
 75  \w    115.00 147.00   0.50    1.04    --  100.00  45.00-150.00   64
 76  \w     80.00 140.00   0.50    1.04    --  100.00  53.00 120.00  120
 77  \w     83.00 109.00   0.50    1.04    --  100.00  45.00-150.00   52
 78  \w    132.00 157.00   0.50    1.04    --  100.00  37.00 -90.00   50
 79  \w     79.00 111.00   0.50    1.04    --  100.00-111.00-120.00   64
 80  \w     87.00 113.00   0.50    1.04    --  100.00 -45.00  30.00   52
 81  \w     83.00 109.00   0.50    1.04    --  100.00  53.00 -30.00   52
 82  \w     81.00 149.00   0.50    1.04    --  100.00  93.00  60.00  136
;
_diffrn_measurement_device 'four-circle diffractometer'
_diffrn_measurement_device_type 'SuperNova, Single source at offset/far, HyPix3000'
_diffrn_measurement_method '\w scans'
_diffrn_orient_matrix_type 'CrysAlisPro convention (1999,Acta A55,543-557)'
_diffrn_orient_matrix_UB_11 -0.0537650000
_diffrn_orient_matrix_UB_12 0.1041022000
_diffrn_orient_matrix_UB_13 0.0410502000
_diffrn_orient_matrix_UB_21 0.1118033000
_diffrn_orient_matrix_UB_22 -0.0714589000
_diffrn_orient_matrix_UB_23 0.0511366000
_diffrn_orient_matrix_UB_31 0.2329009000
_diffrn_orient_matrix_UB_32 0.0583155000
_diffrn_orient_matrix_UB_33 -0.0104866000
_diffrn_radiation_monochromator mirror
_diffrn_radiation_probe x-ray
_diffrn_radiation_type CuK\a
_diffrn_radiation_wavelength 1.54184
_diffrn_reflns_av_R_equivalents 0.0476
_diffrn_reflns_av_unetI/netI 0.0314
_diffrn_reflns_Laue_measured_fraction_full 0.999
_diffrn_reflns_Laue_measured_fraction_max 0.998
_diffrn_reflns_limit_h_max 7
_diffrn_reflns_limit_h_min -6
_diffrn_reflns_limit_k_max 13
_diffrn_reflns_limit_k_min -13
_diffrn_reflns_limit_l_max 28
_diffrn_reflns_limit_l_min -28
_diffrn_reflns_number 15404
_diffrn_reflns_point_group_measured_fraction_full 0.999
_diffrn_reflns_point_group_measured_fraction_max 0.998
_diffrn_reflns_theta_full 67.684
_diffrn_reflns_theta_max 70.444
_diffrn_reflns_theta_min 3.812
_diffrn_source 'micro-focus sealed X-ray tube'
_diffrn_source_type 'SuperNova (Cu) X-ray Source'
_exptl_absorpt_coefficient_mu 0.936
_exptl_absorpt_correction_T_max 1.00000
_exptl_absorpt_correction_T_min 0.68976
_exptl_absorpt_correction_type multi-scan
_exptl_absorpt_process_details
;
CrysAlisPro 1.171.40.50a (Rigaku Oxford Diffraction, 2019)
Empirical absorption correction using spherical harmonics,
 implemented in SCALE3 ABSPACK scaling algorithm.
;
_exptl_crystal_colour colourless
_exptl_crystal_colour_primary colourless
_exptl_crystal_density_diffrn 1.407
_exptl_crystal_description plate
_exptl_crystal_F_000 664
_exptl_crystal_size_max 0.25
_exptl_crystal_size_mid 0.1
_exptl_crystal_size_min 0.05
_refine_diff_density_max 0.205
_refine_diff_density_min -0.283
_refine_diff_density_rms 0.048
_refine_ls_extinction_method none
_refine_ls_goodness_of_fit_ref 1.073
_refine_ls_hydrogen_treatment constr
_refine_ls_matrix_type full
_refine_ls_number_parameters 211
_refine_ls_number_reflns 2871
_refine_ls_number_restraints 0
_refine_ls_restrained_S_all 1.073
_refine_ls_R_factor_all 0.0513
_refine_ls_R_factor_gt 0.0451
_refine_ls_shift/su_max 0.000
_refine_ls_shift/su_mean 0.000
_refine_ls_structure_factor_coef Fsqd
_refine_ls_weighting_details 'w=1/[\s^2^(Fo^2^)+(0.0575P)^2^+0.5936P] where P=(Fo^2^+2Fc^2^)/3'
_refine_ls_weighting_scheme calc
_refine_ls_wR_factor_gt 0.1112
_refine_ls_wR_factor_ref 0.1155
_reflns_Friedel_coverage 0.000
_reflns_number_gt 2523
_reflns_number_total 2871
_reflns_threshold_expression 'I > 2\s(I)'
_cod_data_source_file d3nj02990e2.cif
_cod_data_source_block okl482
_cod_depositor_comments 'Adding full bibliography for 7062703--7062708.cif.'
_cod_database_code 7062706
_shelx_shelxl_version_number 2014/7
_chemical_oxdiff_formula 'C20 F3'
_shelx_space_group_comment
;
The symmetry employed for this shelxl refinement is uniquely defined
by the following loop, which should always be used as a source of
symmetry information in preference to the above space-group names.
They are only intended as comments.
;
_diffrn_oxdiff_ac3_digest_frames
;
01a5aa23b16dff8b5ce1739810b93ee9ba000310150
;
_reflns_odcompleteness_completeness 96.23
_reflns_odcompleteness_iscentric 1
_reflns_odcompleteness_theta 72.42
_olex2_refinement_description
;
1. Fixed Uiso
 At 1.2 times of:
  All C(H) groups
 At 1.5 times of:
  All C(H,H,H) groups
2.a Ternary CH refined with riding coordinates:
 C005(H005), C009(H009), C00D(H00D)
2.b Aromatic/amide H refined with riding coordinates:
 C00B(H00B), C00C(H00C), C00E(H00E), C00F(H00F), C00I(H00I)
2.c Idealised Me refined as rotating group:
 C00H(H00A,H00G,H00H), C00K(H00J,H00K,H00L), C00N(H00M,H00N,H00O)
;
_olex2_submission_special_instructions 'No special instructions were received'
_oxdiff_exptl_absorpt_empirical_details
;
Empirical correction (ABSPACK) includes:
- Absorption correction using spherical harmonics
- Frame scaling
;
_oxdiff_exptl_absorpt_empirical_full_max 1.366
_oxdiff_exptl_absorpt_empirical_full_min 0.637

loop_
_space_group_symop_operation_xyz
'x, y, z'
'-x+1/2, y+1/2, -z+1/2'
'-x, -y, -z'
'x-1/2, -y-1/2, z-1/2'

loop_
_atom_site_label
_atom_site_type_symbol
_atom_site_fract_x
_atom_site_fract_y
_atom_site_fract_z
_atom_site_U_iso_or_equiv
_atom_site_adp_type
_atom_site_occupancy
_atom_site_site_symmetry_order
_atom_site_calc_flag
_atom_site_refinement_flags_posn
_atom_site_refinement_flags_adp
_atom_site_refinement_flags_occupancy
_atom_site_disorder_assembly
_atom_site_disorder_group
F001 F 0.56339(19) 0.86109(9) 0.41235(4) 0.0397(3) Uani 1 1 d . . . . .
F002 F 0.2640(2) 0.92936(9) 0.36469(4) 0.0441(3) Uani 1 1 d . . . . .
F003 F 0.2437(2) 0.87657(9) 0.45336(4) 0.0452(3) Uani 1 1 d . . . . .
O004 O 0.19657(18) 0.54871(9) 0.44875(5) 0.0266(3) Uani 1 1 d . . . . .
C005 C 0.2740(3) 0.71857(13) 0.38612(6) 0.0253(3) Uani 1 1 d . . . . .
H005 H 0.1036 0.7098 0.3822 0.030 Uiso 1 1 calc R . . . .
C006 C 0.6858(2) 0.55138(12) 0.29877(6) 0.0231(3) Uani 1 1 d . . . . .
C007 C 0.4803(2) 0.42647(13) 0.41557(6) 0.0213(3) Uani 1 1 d . . . . .
C008 C 0.2717(3) 0.43287(13) 0.44090(6) 0.0230(3) Uani 1 1 d . . . . .
C009 C 0.5635(2) 0.55444(12) 0.40503(6) 0.0214(3) Uani 1 1 d . . . . .
H009 H 0.7183 0.5694 0.4244 0.026 Uiso 1 1 calc R . . . .
C00A C 0.5515(2) 0.59388(13) 0.34219(6) 0.0215(3) Uani 1 1 d . . . . .
C00B C 0.1504(3) 0.33245(15) 0.45700(6) 0.0268(3) Uani 1 1 d . . . . .
H00B H 0.0083 0.3400 0.4744 0.032 Uiso 1 1 calc R . . . .
C00C C 0.5719(3) 0.31322(14) 0.40542(6) 0.0239(3) Uani 1 1 d . . . . .
H00C H 0.7136 0.3061 0.3878 0.029 Uiso 1 1 calc R . . . .
C00D C 0.3750(2) 0.63062(13) 0.43243(6) 0.0237(3) Uani 1 1 d . . . . .
H00D H 0.4406 0.6760 0.4668 0.028 Uiso 1 1 calc R . . . .
C00E C 0.4539(3) 0.21011(13) 0.42130(6) 0.0274(3) Uani 1 1 d . . . . .
H00E H 0.5167 0.1326 0.4147 0.033 Uiso 1 1 calc R . . . .
C00F C 0.4400(3) 0.66468(13) 0.23088(6) 0.0270(3) Uani 1 1 d . . . . .
H00F H 0.3968 0.6846 0.1920 0.032 Uiso 1 1 calc R . . . .
C00G C 0.6259(3) 0.58811(13) 0.24189(6) 0.0260(3) Uani 1 1 d . . . . .
C00H C 0.8874(3) 0.46931(14) 0.31133(7) 0.0276(3) Uani 1 1 d . . . . .
H00A H 0.9224 0.4653 0.3531 0.041 Uiso 1 1 calc GR . . . .
H00G H 1.0205 0.5008 0.2925 0.041 Uiso 1 1 calc GR . . . .
H00H H 0.8507 0.3883 0.2966 0.041 Uiso 1 1 calc GR . . . .
C00I C 0.2454(3) 0.21986(14) 0.44664(6) 0.0277(3) Uani 1 1 d . . . . .
H00I H 0.1667 0.1488 0.4570 0.033 Uiso 1 1 calc R . . . .
C00J C 0.3138(3) 0.71365(13) 0.27434(6) 0.0256(3) Uani 1 1 d . . . . .
C00K C 0.1169(3) 0.79733(14) 0.25891(7) 0.0324(4) Uani 1 1 d . . . . .
H00J H 0.1682 0.8812 0.2634 0.049 Uiso 1 1 calc GR . . . .
H00K H -0.0072 0.7820 0.2844 0.049 Uiso 1 1 calc GR . . . .
H00L H 0.0614 0.7833 0.2188 0.049 Uiso 1 1 calc GR . . . .
C00L C 0.3770(3) 0.67834(13) 0.33086(6) 0.0230(3) Uani 1 1 d . . . . .
C00M C 0.3363(3) 0.84612(14) 0.40354(7) 0.0323(4) Uani 1 1 d . . . . .
C00N C 0.7595(3) 0.54252(16) 0.19285(7) 0.0343(4) Uani 1 1 d . . . . .
H00M H 0.9147 0.5762 0.1962 0.051 Uiso 1 1 calc GR . . . .
H00N H 0.6829 0.5675 0.1561 0.051 Uiso 1 1 calc GR . . . .
H00O H 0.7679 0.4542 0.1944 0.051 Uiso 1 1 calc GR . . . .

loop_
_atom_site_aniso_label
_atom_site_aniso_U_11
_atom_site_aniso_U_22
_atom_site_aniso_U_33
_atom_site_aniso_U_23
_atom_site_aniso_U_13
_atom_site_aniso_U_12
F001 0.0504(6) 0.0321(5) 0.0364(5) -0.0031(4) -0.0003(4) -0.0117(4)
F002 0.0718(8) 0.0221(5) 0.0378(6) 0.0022(4) -0.0014(5) 0.0059(4)
F003 0.0711(8) 0.0317(5) 0.0340(5) -0.0079(4) 0.0135(5) 0.0104(5)
O004 0.0277(5) 0.0240(5) 0.0294(6) 0.0013(4) 0.0109(4) 0.0031(4)
C005 0.0298(8) 0.0233(7) 0.0231(7) 0.0009(6) 0.0036(6) 0.0024(6)
C006 0.0257(7) 0.0208(7) 0.0233(7) -0.0019(5) 0.0059(6) -0.0046(5)
C007 0.0241(7) 0.0241(7) 0.0157(6) 0.0001(5) 0.0008(5) -0.0002(5)
C008 0.0255(7) 0.0256(7) 0.0179(7) -0.0006(5) 0.0007(5) 0.0025(5)
C009 0.0234(7) 0.0219(7) 0.0192(7) -0.0012(5) 0.0027(5) 0.0000(5)
C00A 0.0244(7) 0.0201(7) 0.0202(7) -0.0002(5) 0.0032(5) -0.0050(5)
C00B 0.0256(7) 0.0332(8) 0.0219(7) -0.0003(6) 0.0041(6) -0.0021(6)
C00C 0.0271(7) 0.0260(7) 0.0190(7) -0.0010(5) 0.0054(6) 0.0020(6)
C00D 0.0274(7) 0.0233(7) 0.0207(7) -0.0007(5) 0.0038(6) 0.0004(6)
C00E 0.0365(8) 0.0228(7) 0.0232(7) -0.0017(5) 0.0051(6) 0.0007(6)
C00F 0.0369(8) 0.0242(7) 0.0201(7) 0.0023(5) 0.0019(6) -0.0086(6)
C00G 0.0324(8) 0.0238(7) 0.0225(7) -0.0017(5) 0.0071(6) -0.0093(6)
C00H 0.0253(7) 0.0306(8) 0.0280(8) -0.0023(6) 0.0090(6) -0.0013(6)
C00I 0.0339(8) 0.0259(7) 0.0234(7) 0.0009(6) 0.0034(6) -0.0068(6)
C00J 0.0310(8) 0.0208(7) 0.0247(7) 0.0023(5) -0.0001(6) -0.0041(6)
C00K 0.0383(9) 0.0289(8) 0.0295(8) 0.0044(6) -0.0027(7) 0.0016(7)
C00L 0.0267(7) 0.0195(7) 0.0228(7) -0.0012(5) 0.0030(6) -0.0029(5)
C00M 0.0443(9) 0.0256(8) 0.0272(8) -0.0014(6) 0.0048(7) 0.0030(7)
C00N 0.0430(9) 0.0366(9) 0.0246(8) -0.0019(6) 0.0137(7) -0.0075(7)

loop_
_atom_type_symbol
_atom_type_description
_atom_type_scat_dispersion_real
_atom_type_scat_dispersion_imag
_atom_type_scat_source
C C 0.0181 0.0091 'International Tables Vol C Tables 4.2.6.8 and 6.1.1.4'
H H 0.0000 0.0000 'International Tables Vol C Tables 4.2.6.8 and 6.1.1.4'
F F 0.0727 0.0534 'International Tables Vol C Tables 4.2.6.8 and 6.1.1.4'
O O 0.0492 0.0322 'International Tables Vol C Tables 4.2.6.8 and 6.1.1.4'

loop_
_geom_angle_atom_site_label_1
_geom_angle_atom_site_label_2
_geom_angle_atom_site_label_3
_geom_angle
_geom_angle_site_symmetry_1
_geom_angle_site_symmetry_3
_geom_angle_publ_flag
C008 O004 C00D 107.99(11) . . ?
C00D C005 H005 109.8 . . ?
C00L C005 H005 109.8 . . ?
C00L C005 C00D 104.46(12) . . ?
C00M C005 H005 109.8 . . ?
C00M C005 C00D 109.16(12) . . ?
C00M C005 C00L 113.57(13) . . ?
C00A C006 C00G 117.53(14) . . ?
C00A C006 C00H 122.16(13) . . ?
C00G C006 C00H 120.31(13) . . ?
C008 C007 C009 108.55(12) . . ?
C008 C007 C00C 118.42(13) . . ?
C00C C007 C009 133.03(13) . . ?
O004 C008 C007 113.64(12) . . ?
O004 C008 C00B 122.86(13) . . ?
C00B C008 C007 123.51(14) . . ?
C007 C009 H009 111.8 . . ?
C007 C009 C00D 101.40(11) . . ?
C00A C009 C007 115.14(11) . . ?
C00A C009 H009 111.8 . . ?
C00A C009 C00D 104.16(11) . . ?
C00D C009 H009 111.8 . . ?
C006 C00A C009 126.94(13) . . ?
C006 C00A C00L 121.71(13) . . ?
C00L C00A C009 111.31(12) . . ?
C008 C00B H00B 121.4 . . ?
C008 C00B C00I 117.21(14) . . ?
C00I C00B H00B 121.4 . . ?
C007 C00C H00C 120.3 . . ?
C007 C00C C00E 119.46(14) . . ?
C00E C00C H00C 120.3 . . ?
O004 C00D C005 109.04(12) . . ?
O004 C00D C009 107.88(11) . . ?
O004 C00D H00D 110.6 . . ?
C005 C00D C009 107.96(11) . . ?
C005 C00D H00D 110.6 . . ?
C009 C00D H00D 110.6 . . ?
C00C C00E H00E 119.7 . . ?
C00I C00E C00C 120.60(14) . . ?
C00I C00E H00E 119.7 . . ?
C00G C00F H00F 118.5 . . ?
C00G C00F C00J 123.10(14) . . ?
C00J C00F H00F 118.5 . . ?
C006 C00G C00N 120.16(15) . . ?
C00F C00G C006 119.76(14) . . ?
C00F C00G C00N 120.07(14) . . ?
C006 C00H H00A 109.5 . . ?
C006 C00H H00G 109.5 . . ?
C006 C00H H00H 109.5 . . ?
H00A C00H H00G 109.5 . . ?
H00A C00H H00H 109.5 . . ?
H00G C00H H00H 109.5 . . ?
C00B C00I H00I 119.6 . . ?
C00E C00I C00B 120.82(14) . . ?
C00E C00I H00I 119.6 . . ?
C00F C00J C00K 119.85(14) . . ?
C00F C00J C00L 116.69(14) . . ?
C00L C00J C00K 123.44(14) . . ?
C00J C00K H00J 109.5 . . ?
C00J C00K H00K 109.5 . . ?
C00J C00K H00L 109.5 . . ?
H00J C00K H00K 109.5 . . ?
H00J C00K H00L 109.5 . . ?
H00K C00K H00L 109.5 . . ?
C00A C00L C005 111.11(12) . . ?
C00A C00L C00J 120.84(13) . . ?
C00J C00L C005 128.04(14) . . ?
F001 C00M F003 106.45(13) . . ?
F001 C00M C005 112.19(13) . . ?
F002 C00M F001 106.65(13) . . ?
F002 C00M F003 106.20(13) . . ?
F002 C00M C005 113.73(13) . . ?
F003 C00M C005 111.16(14) . . ?
C00G C00N H00M 109.5 . . ?
C00G C00N H00N 109.5 . . ?
C00G C00N H00O 109.5 . . ?
H00M C00N H00N 109.5 . . ?
H00M C00N H00O 109.5 . . ?
H00N C00N H00O 109.5 . . ?

loop_
_geom_bond_atom_site_label_1
_geom_bond_atom_site_label_2
_geom_bond_distance
_geom_bond_site_symmetry_2
_geom_bond_publ_flag
F001 C00M 1.342(2) . ?
F002 C00M 1.3406(19) . ?
F003 C00M 1.3504(19) . ?
O004 C008 1.3719(17) . ?
O004 C00D 1.4507(18) . ?
C005 H005 1.0000 . ?
C005 C00D 1.542(2) . ?
C005 C00L 1.518(2) . ?
C005 C00M 1.508(2) . ?
C006 C00A 1.397(2) . ?
C006 C00G 1.407(2) . ?
C006 C00H 1.504(2) . ?
C007 C008 1.389(2) . ?
C007 C009 1.5232(19) . ?
C007 C00C 1.390(2) . ?
C008 C00B 1.383(2) . ?
C009 H009 1.0000 . ?
C009 C00A 1.5217(19) . ?
C009 C00D 1.5553(19) . ?
C00A C00L 1.398(2) . ?
C00B H00B 0.9500 . ?
C00B C00I 1.392(2) . ?
C00C H00C 0.9500 . ?
C00C C00E 1.396(2) . ?
C00D H00D 1.0000 . ?
C00E H00E 0.9500 . ?
C00E C00I 1.391(2) . ?
C00F H00F 0.9500 . ?
C00F C00G 1.391(2) . ?
C00F C00J 1.396(2) . ?
C00G C00N 1.508(2) . ?
C00H H00A 0.9800 . ?
C00H H00G 0.9800 . ?
C00H H00H 0.9800 . ?
C00I H00I 0.9500 . ?
C00J C00K 1.505(2) . ?
C00J C00L 1.398(2) . ?
C00K H00J 0.9800 . ?
C00K H00K 0.9800 . ?
C00K H00L 0.9800 . ?
C00N H00M 0.9800 . ?
C00N H00N 0.9800 . ?
C00N H00O 0.9800 . ?
